data_2018872
loop_
_publ_author_name
'Huang, Q.'
'Zheng, Y.'
'Lei, S.'
'Chen, C.'
'Jiang, A.'

_publ_section_title
;
 Structure of calcium fluoroborate, Ca5 (B O3)3 F
;
_journal_name_full 'Acta Crystallographica C (39,1983-)'
_journal_page_first 1861
_journal_page_last 1863
_journal_volume 45
_journal_year 1989
_chemical_formula_sum 'B3 Ca5 F O9'
_chemical_name_systematic 'Ca5 F (B O3)3'
_space_group_IT_number 8
_symmetry_space_group_name_Hall 'C -2y'
_symmetry_space_group_name_H-M 'C 1 m 1'
_cell_angle_alpha 90
_cell_angle_beta 100.94
_cell_angle_gamma 90
_cell_formula_units_Z 2
_cell_length_a 8.129
_cell_length_b 16.051
_cell_length_c 3.539
_cell_volume 453.372
_citation_journal_id_ASTM ACSCEE
_cod_data_source_file boron_411.cif
_cod_data_source_block B3Ca5F1O9
_cod_original_cell_volume 453.3718
_cod_original_formula_sum 'B3 Ca5 F1 O9'
_cod_database_code 2018872

loop_
_symmetry_equiv_pos_as_xyz
x,y,z
x,-y,z
x+1/2,y+1/2,z
x+1/2,-y+1/2,z

loop_
_atom_site_label
_atom_site_type_symbol
_atom_site_fract_x
_atom_site_fract_y
_atom_site_fract_z
_atom_site_occupancy
_atom_site_U_iso_or_equiv
O4 O-2 0.8457 0.2293 0.796 1 0.0
Ca1 Ca+2 0.6691 0.1175 0.7352 1 0.0
B2 B+3 0.926 0 0.357 1 0.0
O1 O-2 0.8376 0.0737 0.309 1 0.0
F1 F-1 0.4864 0 -0.357 1 0.0
O3 O-2 0.099 0 0.45 1 0.0
B1 B+3 0.8616 0.3043 -0.016 1 0.0
O5 O-2 0.225 0.1439 -0.024 1 0.0
Ca2 Ca+2 0.0473 0.1782 0.3973 1 0.0
O2 O-2 0.0186 0.3278 0.188 1 0.0
Ca3 Ca+2 0.2816 0 0.031 1 0.0
